data_4105432
loop_
_publ_author_name
'Natalia B. Shustova'
'Yu-Sheng Chen'
'Mary A. Mackey'
'Curtis E. Coumbe'
'J. Paige Phillips'
'Steven Stevenson'
'Alexey A. Popov'
'Olga V. Boltalina'
'Steven H. Strauss'

_publ_contact_author_address
; Department of Chemistry
  Colorado State University
  Fort Collins, Colorado 80523
  USA
;
_publ_contact_author_email steven.strauss@colostate.edu
_publ_contact_author_fax 970-491-1801
_publ_contact_author_name 'Steven H. Strauss'
_publ_contact_author_phone 970-491-5104
_publ_section_title
;
 Sc3N@(C80-Ih(7))(CF3)14 and Sc3N@(C80-Ih(7))(CF3)16. Endohedral
 Metallofullerene Derivatives with Exohedral Addends on Four and Eight
 Triple-Hexagon Junctions. Does the Sc3N Cluster Control the Addition
 Pattern or Vice Versa?
;
_journal_name_full 'Journal of the American Chemical Society'
_journal_page_first 17630
_journal_page_last 17637
_journal_paper_doi 10.1021/ja9069216
_journal_volume 131
_journal_year 2009
_chemical_formula_moiety 'C96 F48 N Sc3'
_chemical_formula_sum 'C96 F48 N Sc3'
_chemical_formula_weight 2213.85
_chemical_name_systematic
;
incar(mu~3~nitridotriscandium)-2,4,10,16,20,23,25,34,46,53,57,62,65,68,71,74-
Hexadecakis(trifluoromethyl)-
2,4,10,16,20,23,25,34,46,53,57,62,65,68,71,74-
hexadecahydro(C~80~-<i>I~h~</i>(7))[5,6])fullerene
;
_space_group_IT_number 2
_symmetry_cell_setting triclinic
_symmetry_space_group_name_Hall '-P 1'
_symmetry_space_group_name_H-M 'P -1'
_atom_sites_solution_primary direct
_atom_sites_solution_secondary difmap
_audit_creation_method SHELXL-97
_cell_angle_alpha 73.911(3)
_cell_angle_beta 88.258(3)
_cell_angle_gamma 74.257(3)
_cell_formula_units_Z 2
_cell_length_a 13.8756(6)
_cell_length_b 15.3985(7)
_cell_length_c 16.7884(7)
_cell_measurement_reflns_used 9934
_cell_measurement_temperature 100(2)
_cell_measurement_theta_max 36.38
_cell_measurement_theta_min 2.58
_cell_volume 3313.4(3)
_computing_cell_refinement 'APEX2, v. 2.0-2, Bruker AXS, 2006'
_computing_data_collection 'APEX2, v. 2.0-2, Bruker AXS, 2006'
_computing_data_reduction 'APEX2, v. 2.0-2, Bruker AXS, 2006'
_computing_molecular_graphics 'SHELXTL, v. 6.14, Bruker AXS'
_computing_publication_material 'SHELXTL, v. 6.14, Bruker AXS'
_computing_structure_refinement 'SHELXTL, v. 6.14, Bruker AXS'
_computing_structure_solution 'SHELXTL, v. 6.14, Bruker AXS'
_diffrn_ambient_temperature 100(2)
_diffrn_measured_fraction_theta_full 0.978
_diffrn_measured_fraction_theta_max 0.978
_diffrn_measurement_device_type 'Bruker APEX II CCD diffractometer'
_diffrn_measurement_method '\w rotation with narrow frames'
_diffrn_radiation_monochromator 'silicon 111'
_diffrn_radiation_source 'Advanced Light Source station 11.3.1'
_diffrn_radiation_type synchrotron
_diffrn_radiation_wavelength 0.77490
_diffrn_reflns_av_R_equivalents 0.0492
_diffrn_reflns_av_sigmaI/netI 0.0495
_diffrn_reflns_limit_h_max 21
_diffrn_reflns_limit_h_min -21
_diffrn_reflns_limit_k_max 23
_diffrn_reflns_limit_k_min -23
_diffrn_reflns_limit_l_max 25
_diffrn_reflns_limit_l_min -25
_diffrn_reflns_number 77115
_diffrn_reflns_theta_full 36.39
_diffrn_reflns_theta_max 36.39
_diffrn_reflns_theta_min 1.56
_exptl_absorpt_coefficient_mu 0.624
_exptl_absorpt_correction_T_max 0.9779
_exptl_absorpt_correction_T_min 0.9623
_exptl_absorpt_correction_type multi-scan
_exptl_absorpt_process_details 'SADABS, v. 2.10, Bruker AXS, Madison, WI'
_exptl_crystal_colour red
_exptl_crystal_density_diffrn 2.219
_exptl_crystal_description 'small plate'
_exptl_crystal_F_000 2156
_exptl_crystal_size_max 0.06
_exptl_crystal_size_mid 0.04
_exptl_crystal_size_min 0.04
_refine_diff_density_max 0.777
_refine_diff_density_min -0.503
_refine_diff_density_rms 0.089
_refine_ls_extinction_method none
_refine_ls_goodness_of_fit_ref 1.010
_refine_ls_matrix_type full
_refine_ls_number_parameters 1343
_refine_ls_number_reflns 24364
_refine_ls_number_restraints 0
_refine_ls_restrained_S_all 1.010
_refine_ls_R_factor_all 0.0629
_refine_ls_R_factor_gt 0.0437
_refine_ls_shift/su_max 0.003
_refine_ls_shift/su_mean 0.000
_refine_ls_structure_factor_coef Fsqd
_refine_ls_weighting_details 'calc w=1/[\s^2^(Fo^2^)+(0.0652P)^2^+1.3192P] where P=(Fo^2^+2Fc^2^)/3'
_refine_ls_weighting_scheme calc
_refine_ls_wR_factor_gt 0.1133
_refine_ls_wR_factor_ref 0.1253
_reflns_number_gt 18508
_reflns_number_total 24364
_reflns_threshold_expression >2sigma(I)
_cod_data_source_file ja9069216_si_002.cif
_cod_data_source_block scfinal
_cod_depositor_comments
;
 Balancing the opening and closing italics markup tags ("<i>", "</i>")
 in the _chemical_name_systematic data item value.

 Antanas Vaitkus,
 2017-03-30
;
_cod_original_cell_volume 3313.4(2)
_cod_database_code 4105432

loop_
_symmetry_equiv_pos_as_xyz
'x, y, z'
'-x, -y, -z'

loop_
_atom_site_label
_atom_site_type_symbol
_atom_site_fract_x
_atom_site_fract_y
_atom_site_fract_z
_atom_site_U_iso_or_equiv
_atom_site_adp_type
_atom_site_occupancy
_atom_site_symmetry_multiplicity
_atom_site_calc_flag
_atom_site_refinement_flags
_atom_site_disorder_assembly
_atom_site_disorder_group
C1 C 0.13400(13) 0.86660(11) 0.44039(9) 0.0173(3) Uani 1 1 d . . .
C2 C 0.09995(13) 0.78010(11) 0.48800(9) 0.0182(3) Uani 1 1 d . . .
C3 C 0.02207(12) 0.78284(11) 0.42339(9) 0.0172(3) Uani 1 1 d . . .
C4 C -0.02558(12) 0.88416(11) 0.37160(9) 0.0168(3) Uani 1 1 d . . .
C5 C 0.06447(12) 0.92376(11) 0.37522(9) 0.0166(3) Uani 1 1 d . . .
C6 C 0.09313(12) 0.98874(11) 0.30928(9) 0.0164(3) Uani 1 1 d . . .
C7 C 0.19001(12) 0.99932(11) 0.31167(9) 0.0162(3) Uani 1 1 d . . .
C8 C 0.25923(13) 0.94166(11) 0.37692(9) 0.0173(3) Uani 1 1 d . . .
C9 C 0.23249(13) 0.87326(11) 0.44103(9) 0.0176(3) Uani 1 1 d . . .
C10 C 0.31445(13) 0.79135(11) 0.49305(9) 0.0184(3) Uani 1 1 d . . .
C11 C 0.28502(13) 0.69984(11) 0.50532(9) 0.0182(3) Uani 1 1 d . . .
C12 C 0.18773(13) 0.69197(11) 0.50263(9) 0.0174(3) Uani 1 1 d . . .
C13 C 0.17448(13) 0.60763(11) 0.48884(9) 0.0174(3) Uani 1 1 d . . .
C14 C 0.09420(12) 0.61705(11) 0.43296(9) 0.0171(3) Uani 1 1 d . . .
C15 C 0.01936(12) 0.70596(11) 0.40040(9) 0.0171(3) Uani 1 1 d . . .
C16 C -0.04703(12) 0.71234(11) 0.32776(10) 0.0171(3) Uani 1 1 d . . .
C17 C -0.06102(12) 0.80715(11) 0.26407(9) 0.0163(3) Uani 1 1 d . . .
C18 C -0.04644(12) 0.88651(11) 0.28222(9) 0.0162(3) Uani 1 1 d . . .
C19 C -0.02105(12) 0.95391(11) 0.21713(9) 0.0156(3) Uani 1 1 d . . .
C20 C 0.03232(12) 1.02556(11) 0.22746(9) 0.0160(3) Uani 1 1 d . . .
C21 C 0.10297(12) 1.02706(10) 0.15519(9) 0.0154(3) Uani 1 1 d . . .
C021 C 0.05160(14) 0.78605(12) 0.57210(10) 0.0223(3) Uani 1 1 d . . .
C22 C 0.20035(12) 1.03326(10) 0.15730(9) 0.0159(3) Uani 1 1 d . . .
C23 C 0.24372(12) 1.04318(11) 0.23588(10) 0.0172(3) Uani 1 1 d . . .
C24 C 0.35049(13) 0.97781(11) 0.25926(10) 0.0174(3) Uani 1 1 d . . .
C25 C 0.36780(13) 0.94095(11) 0.35378(10) 0.0178(3) Uani 1 1 d . . .
C26 C 0.43394(12) 0.83997(11) 0.37785(10) 0.0180(3) Uani 1 1 d . . .
C27 C 0.40834(13) 0.77325(11) 0.44286(10) 0.0179(3) Uani 1 1 d . . .
C28 C 0.44255(12) 0.67635(11) 0.44892(9) 0.0173(3) Uani 1 1 d . . .
C29 C 0.36882(13) 0.62978(11) 0.48850(9) 0.0179(3) Uani 1 1 d . . .
C30 C 0.35796(13) 0.54780(11) 0.47109(9) 0.0174(3) Uani 1 1 d . . .
C31 C 0.25925(13) 0.53377(11) 0.47496(9) 0.0171(3) Uani 1 1 d . . .
C32 C 0.22731(12) 0.50059(11) 0.41050(9) 0.0165(3) Uani 1 1 d . . .
C33 C 0.12672(12) 0.55052(11) 0.38718(9) 0.0164(3) Uani 1 1 d . . .
C34 C 0.07129(12) 0.54740(11) 0.31217(10) 0.0168(3) Uani 1 1 d . . .
C35 C 0.00179(12) 0.64447(11) 0.27635(10) 0.0161(3) Uani 1 1 d . . .
C36 C -0.00536(11) 0.69116(11) 0.19525(9) 0.0157(3) Uani 1 1 d . . .
C37 C -0.04385(12) 0.79243(11) 0.18613(10) 0.0159(3) Uani 1 1 d . . .
C38 C -0.01433(11) 0.85759(11) 0.12063(9) 0.0153(3) Uani 1 1 d . . .
C39 C -0.00463(11) 0.93948(11) 0.13787(9) 0.0151(3) Uani 1 1 d . . .
C40 C 0.06994(12) 0.98562(10) 0.09801(9) 0.0150(3) Uani 1 1 d . . .
C041 C -0.12329(13) 0.93411(12) 0.40892(10) 0.0205(3) Uani 1 1 d . . .
C41 C 0.13388(12) 0.95143(11) 0.03979(9) 0.0154(3) Uani 1 1 d . A .
C42 C 0.23326(12) 0.96452(11) 0.03529(9) 0.0156(3) Uani 1 1 d . . .
C43 C 0.26602(12) 1.00408(10) 0.09573(9) 0.0157(3) Uani 1 1 d . . .
C44 C 0.36649(12) 0.95044(11) 0.12248(10) 0.0163(3) Uani 1 1 d . A .
C45 C 0.40665(12) 0.93712(11) 0.20516(10) 0.0172(3) Uani 1 1 d . . .
C46 C 0.50478(12) 0.86185(11) 0.23198(10) 0.0173(3) Uani 1 1 d . A .
C47 C 0.50044(12) 0.80634(11) 0.32151(10) 0.0170(3) Uani 1 1 d . . .
C48 C 0.53307(12) 0.71086(11) 0.32667(10) 0.0170(3) Uani 1 1 d . . .
C49 C 0.50463(12) 0.64294(11) 0.38998(10) 0.0168(3) Uani 1 1 d . . .
C50 C 0.49500(12) 0.56029(11) 0.37097(10) 0.0164(3) Uani 1 1 d . . .
C51 C 0.41935(12) 0.51704(11) 0.40871(9) 0.0163(3) Uani 1 1 d . . .
C52 C 0.39023(12) 0.47376(10) 0.35200(9) 0.0157(3) Uani 1 1 d . A .
C53 C 0.29552(12) 0.44375(11) 0.35899(9) 0.0161(3) Uani 1 1 d . A .
C54 C 0.25084(12) 0.47844(11) 0.27015(9) 0.0158(3) Uani 1 1 d . . .
C55 C 0.15007(12) 0.52921(11) 0.24975(9) 0.0158(3) Uani 1 1 d . A .
C56 C 0.13837(12) 0.57266(11) 0.16410(9) 0.0155(3) Uani 1 1 d . . .
C57 C 0.04593(12) 0.65130(11) 0.12583(9) 0.0159(3) Uani 1 1 d . A .
C58 C 0.08465(12) 0.72582(11) 0.06623(9) 0.0156(3) Uani 1 1 d . . .
C59 C 0.04939(12) 0.82162(11) 0.06149(9) 0.0155(3) Uani 1 1 d . A .
C60 C 0.12526(12) 0.86610(11) 0.02604(9) 0.0152(3) Uani 1 1 d . . .
C61 C 0.20700(12) 0.79501(11) 0.00985(9) 0.0158(3) Uani 1 1 d . A .
C62 C 0.30905(12) 0.80892(11) -0.00979(9) 0.0156(3) Uani 1 1 d . . .
C63 C 0.31562(12) 0.88776(10) 0.02693(9) 0.0155(3) Uani 1 1 d . A .
C64 C 0.39671(12) 0.88131(11) 0.07858(9) 0.0159(3) Uani 1 1 d . . .
C65 C 0.49132(12) 0.80008(11) 0.09756(10) 0.0165(3) Uani 1 1 d . A .
C66 C 0.52321(12) 0.78397(11) 0.18702(10) 0.0169(3) Uani 1 1 d . . .
C67 C 0.54658(12) 0.69894(11) 0.24292(10) 0.0160(3) Uani 1 1 d . A .
C68 C 0.55624(11) 0.60479(11) 0.22443(10) 0.0158(3) Uani 1 1 d . . .
C69 C 0.51072(12) 0.54409(11) 0.29312(9) 0.0157(3) Uani 1 1 d . A .
C70 C 0.44580(12) 0.49086(11) 0.27995(9) 0.0154(3) Uani 1 1 d . . .
C71 C 0.41788(12) 0.48018(10) 0.19541(9) 0.0150(2) Uani 1 1 d . A .
C72 C 0.30457(12) 0.48944(10) 0.19565(9) 0.0151(3) Uani 1 1 d . A .
C73 C 0.23330(12) 0.54814(11) 0.12876(9) 0.0163(3) Uani 1 1 d . A .
C74 C 0.25953(12) 0.61108(11) 0.04697(9) 0.0155(3) Uani 1 1 d . . .
C75 C 0.18270(12) 0.70829(11) 0.03487(9) 0.0158(3) Uani 1 1 d . A .
C76 C 0.36237(12) 0.62648(11) 0.06245(9) 0.0151(3) Uani 1 1 d . A .
C77 C 0.37998(12) 0.71752(11) 0.04055(9) 0.0156(3) Uani 1 1 d . A .
C78 C 0.45938(12) 0.71456(11) 0.09209(9) 0.0155(3) Uani 1 1 d . . .
C79 C 0.49192(12) 0.62415(11) 0.14698(9) 0.0155(3) Uani 1 1 d . A .
C80 C 0.43321(12) 0.56772(11) 0.12966(10) 0.0164(3) Uani 1 1 d . . .
C101 C 0.34300(14) 0.80439(12) 0.57661(10) 0.0226(3) Uani 1 1 d . . .
C161 C -0.14666(13) 0.69421(12) 0.36106(11) 0.0205(3) Uani 1 1 d . . .
C201 C -0.04290(13) 1.12254(11) 0.21919(10) 0.0183(3) Uani 1 1 d . . .
C231 C 0.24053(14) 1.14842(12) 0.22241(11) 0.0212(3) Uani 1 1 d . . .
C251 C 0.41120(14) 1.00514(12) 0.39273(11) 0.0225(3) Uani 1 1 d . . .
C341 C 0.01569(13) 0.46884(12) 0.33551(10) 0.0201(3) Uani 1 1 d . . .
C461 C 0.58970(13) 0.91096(12) 0.21829(11) 0.0211(3) Uani 1 1 d . . .
C531 C 0.31030(13) 0.33828(11) 0.40162(10) 0.0188(3) Uani 1 1 d . . .
C571 C -0.03069(13) 0.61993(12) 0.08389(11) 0.0212(3) Uani 1 1 d . . .
C621 C 0.32676(13) 0.83654(12) -0.10329(10) 0.0190(3) Uani 1 1 d . A .
C651 C 0.57538(13) 0.81926(12) 0.03571(11) 0.0203(3) Uani 1 1 d . . .
C681 C 0.66848(13) 0.55907(12) 0.21878(11) 0.0202(3) Uani 1 1 d . A .
C711 C 0.47847(12) 0.38824(11) 0.17767(10) 0.0179(3) Uani 1 1 d . . .
C741 C 0.25773(13) 0.56858(12) -0.02653(10) 0.0185(3) Uani 1 1 d . A .
F021 F -0.01675(10) 0.73906(9) 0.58792(7) 0.0311(3) Uani 1 1 d . . .
F022 F 0.00748(9) 0.87480(8) 0.57122(7) 0.0248(2) Uani 1 1 d . . .
F023 F 0.12052(10) 0.74929(9) 0.63465(7) 0.0333(3) Uani 1 1 d . . .
F041 F -0.15082(9) 0.87527(8) 0.47400(7) 0.0266(2) Uani 1 1 d . . .
F042 F -0.19992(8) 0.96972(8) 0.35319(7) 0.0249(2) Uani 1 1 d . . .
F043 F -0.10945(9) 1.00498(8) 0.43470(7) 0.0254(2) Uani 1 1 d . . .
F101 F 0.26379(10) 0.82591(10) 0.62058(7) 0.0355(3) Uani 1 1 d . . .
F102 F 0.40567(10) 0.72528(9) 0.62198(7) 0.0312(3) Uani 1 1 d . . .
F103 F 0.38884(12) 0.87184(10) 0.56378(8) 0.0400(3) Uani 1 1 d . . .
F161 F -0.19903(8) 0.76324(8) 0.39190(7) 0.0262(2) Uani 1 1 d . . .
F162 F -0.20357(8) 0.68743(8) 0.30236(7) 0.0250(2) Uani 1 1 d . . .
F163 F -0.12919(9) 0.61355(8) 0.42251(7) 0.0283(2) Uani 1 1 d . . .
F201 F -0.11929(8) 1.11364(8) 0.26764(7) 0.0244(2) Uani 1 1 d . . .
F202 F -0.07943(9) 1.16234(8) 0.14126(6) 0.0262(2) Uani 1 1 d . . .
F203 F -0.00034(9) 1.18051(7) 0.24133(7) 0.0240(2) Uani 1 1 d . . .
F231 F 0.16235(9) 1.20583(7) 0.17297(7) 0.0256(2) Uani 1 1 d . . .
F232 F 0.23405(10) 1.17089(8) 0.29399(7) 0.0283(2) Uani 1 1 d . . .
F233 F 0.32266(9) 1.16569(8) 0.18596(8) 0.0275(2) Uani 1 1 d . . .
F251 F 0.34687(9) 1.04175(8) 0.44356(7) 0.0283(2) Uani 1 1 d . . .
F252 F 0.43056(9) 1.07640(8) 0.33497(7) 0.0277(2) Uani 1 1 d . . .
F253 F 0.49684(9) 0.95614(8) 0.43626(7) 0.0290(2) Uani 1 1 d . . .
F341 F -0.08106(9) 0.50167(9) 0.31123(9) 0.0322(3) Uani 1 1 d . . .
F342 F 0.05511(9) 0.40063(8) 0.30040(7) 0.0249(2) Uani 1 1 d . . .
F343 F 0.02043(9) 0.43045(8) 0.41797(7) 0.0260(2) Uani 1 1 d . . .
F461 F 0.58056(9) 0.96859(8) 0.26625(8) 0.0297(2) Uani 1 1 d . A .
F462 F 0.58639(9) 0.96230(8) 0.13907(7) 0.0271(2) Uani 1 1 d . A .
F463 F 0.67989(8) 0.84996(8) 0.23509(8) 0.0282(2) Uani 1 1 d . A .
F531 F 0.22296(9) 0.31699(8) 0.40987(7) 0.0261(2) Uani 1 1 d . A .
F532 F 0.36919(10) 0.28326(8) 0.36163(8) 0.0308(3) Uani 1 1 d . A .
F533 F 0.35181(10) 0.31620(8) 0.47847(7) 0.0284(2) Uani 1 1 d . A .
F571 F -0.05682(10) 0.54816(9) 0.13617(8) 0.0317(3) Uani 1 1 d . A .
F572 F 0.00461(10) 0.59389(9) 0.01731(8) 0.0317(3) Uani 1 1 d . A .
F573 F -0.11411(9) 0.69093(9) 0.05974(8) 0.0304(2) Uani 1 1 d . A .
F621 F 0.41926(9) 0.84539(9) -0.11658(7) 0.0276(2) Uani 1 1 d . . .
F622 F 0.26215(9) 0.91976(7) -0.14106(6) 0.0248(2) Uani 1 1 d . . .
F623 F 0.31401(9) 0.77417(8) -0.13989(7) 0.0264(2) Uani 1 1 d . . .
F651 F 0.54868(9) 0.90736(8) -0.01374(8) 0.0318(3) Uani 1 1 d . A .
F652 F 0.66096(8) 0.80798(9) 0.07575(8) 0.0301(2) Uani 1 1 d . A .
F653 F 0.59413(10) 0.76219(9) -0.01262(8) 0.0328(3) Uani 1 1 d . A .
F681 F 0.71684(8) 0.54660(9) 0.29112(8) 0.0287(2) Uani 1 1 d . . .
F682 F 0.70901(9) 0.61303(9) 0.15885(9) 0.0347(3) Uani 1 1 d . . .
F683 F 0.68654(8) 0.47549(8) 0.20554(8) 0.0266(2) Uani 1 1 d . . .
F711 F 0.46377(12) 0.39079(9) 0.09928(7) 0.0390(3) Uani 1 1 d . A .
F712 F 0.45365(10) 0.31398(8) 0.22516(8) 0.0321(3) Uani 1 1 d . A .
F713 F 0.57571(9) 0.37325(9) 0.19204(10) 0.0359(3) Uani 1 1 d . A .
F741 F 0.19017(13) 0.52116(12) -0.01818(9) 0.0490(4) Uani 1 1 d . . .
F742 F 0.23599(13) 0.63440(9) -0.09810(7) 0.0408(3) Uani 1 1 d . . .
F743 F 0.34547(10) 0.51053(11) -0.03203(9) 0.0418(3) Uani 1 1 d . . .
N N 0.24986(10) 0.74050(9) 0.24915(8) 0.0152(2) Uani 1 1 d . . .
Sc1 Sc 0.24239(3) 0.66545(2) 0.366577(18) 0.01806(6) Uani 1 1 d . A .
Sc3B Sc 0.2784(5) 0.6506(2) 0.1792(2) 0.0196(5) Uani 0.57(2) 1 d P A 2
Sc2 Sc 0.23630(2) 0.86414(2) 0.164199(18) 0.01731(6) Uani 1 1 d . A .
Sc3A Sc 0.3089(7) 0.6395(3) 0.1931(4) 0.0212(8) Uani 0.43(2) 1 d P A 1

loop_
_atom_site_aniso_label
_atom_site_aniso_U_11
_atom_site_aniso_U_22
_atom_site_aniso_U_33
_atom_site_aniso_U_23
_atom_site_aniso_U_13
_atom_site_aniso_U_12
C1 0.0211(7) 0.0170(6) 0.0129(6) -0.0059(5) 0.0009(5) -0.0017(6)
C2 0.0200(7) 0.0192(6) 0.0135(6) -0.0052(5) 0.0015(5) -0.0021(6)
C3 0.0165(7) 0.0197(6) 0.0134(6) -0.0043(5) 0.0021(5) -0.0019(5)
C4 0.0162(7) 0.0177(6) 0.0149(6) -0.0059(5) 0.0016(5) -0.0007(5)
C5 0.0184(7) 0.0174(6) 0.0137(6) -0.0075(5) 0.0011(5) -0.0009(5)
C6 0.0188(7) 0.0148(6) 0.0143(6) -0.0061(5) -0.0009(5) 0.0001(5)
C7 0.0189(7) 0.0147(6) 0.0149(6) -0.0064(5) -0.0011(5) -0.0018(5)
C8 0.0196(7) 0.0175(6) 0.0151(6) -0.0074(5) -0.0018(5) -0.0023(6)
C9 0.0212(7) 0.0174(6) 0.0131(6) -0.0064(5) -0.0026(5) -0.0009(6)
C10 0.0215(7) 0.0187(6) 0.0134(6) -0.0053(5) -0.0030(5) -0.0019(6)
C11 0.0222(7) 0.0185(6) 0.0115(6) -0.0042(5) -0.0021(5) -0.0014(6)
C12 0.0211(7) 0.0175(6) 0.0107(5) -0.0034(5) -0.0003(5) -0.0010(6)
C13 0.0188(7) 0.0182(6) 0.0132(6) -0.0035(5) 0.0018(5) -0.0029(6)
C14 0.0176(7) 0.0185(6) 0.0145(6) -0.0048(5) 0.0042(5) -0.0044(6)
C15 0.0161(7) 0.0195(6) 0.0142(6) -0.0043(5) 0.0035(5) -0.0033(5)
C16 0.0141(6) 0.0194(6) 0.0166(6) -0.0046(5) 0.0016(5) -0.0032(5)
C17 0.0124(6) 0.0194(6) 0.0162(6) -0.0049(5) 0.0008(5) -0.0029(5)
C18 0.0143(6) 0.0181(6) 0.0149(6) -0.0059(5) 0.0009(5) -0.0008(5)
C19 0.0139(6) 0.0167(6) 0.0152(6) -0.0060(5) -0.0007(5) -0.0006(5)
C20 0.0160(6) 0.0160(6) 0.0146(6) -0.0053(5) -0.0012(5) -0.0007(5)
C21 0.0166(6) 0.0144(6) 0.0138(6) -0.0042(5) -0.0004(5) -0.0014(5)
C021 0.0286(9) 0.0215(7) 0.0142(6) -0.0058(5) 0.0034(6) -0.0021(6)
C22 0.0179(7) 0.0138(6) 0.0152(6) -0.0045(5) -0.0005(5) -0.0028(5)
C23 0.0186(7) 0.0151(6) 0.0180(6) -0.0055(5) -0.0014(5) -0.0037(5)
C24 0.0189(7) 0.0154(6) 0.0184(6) -0.0055(5) -0.0030(5) -0.0046(5)
C25 0.0189(7) 0.0173(6) 0.0184(6) -0.0071(5) -0.0042(6) -0.0042(6)
C26 0.0174(7) 0.0176(6) 0.0189(6) -0.0062(5) -0.0065(5) -0.0027(5)
C27 0.0185(7) 0.0189(6) 0.0158(6) -0.0066(5) -0.0055(5) -0.0019(6)
C28 0.0179(7) 0.0177(6) 0.0142(6) -0.0040(5) -0.0055(5) -0.0012(5)
C29 0.0189(7) 0.0181(6) 0.0139(6) -0.0040(5) -0.0038(5) -0.0003(6)
C30 0.0191(7) 0.0161(6) 0.0136(6) -0.0014(5) -0.0018(5) -0.0021(5)
C31 0.0194(7) 0.0169(6) 0.0125(6) -0.0020(5) 0.0013(5) -0.0033(6)
C32 0.0178(7) 0.0161(6) 0.0149(6) -0.0033(5) 0.0021(5) -0.0045(5)
C33 0.0162(7) 0.0170(6) 0.0147(6) -0.0030(5) 0.0024(5) -0.0040(5)
C34 0.0161(6) 0.0171(6) 0.0170(6) -0.0045(5) 0.0025(5) -0.0049(5)
C35 0.0132(6) 0.0181(6) 0.0177(6) -0.0067(5) 0.0026(5) -0.0040(5)
C36 0.0123(6) 0.0189(6) 0.0166(6) -0.0061(5) 0.0001(5) -0.0040(5)
C37 0.0121(6) 0.0176(6) 0.0171(6) -0.0059(5) -0.0007(5) -0.0016(5)
C38 0.0129(6) 0.0172(6) 0.0141(6) -0.0046(5) -0.0017(5) -0.0010(5)
C39 0.0128(6) 0.0158(6) 0.0141(6) -0.0039(5) -0.0012(5) 0.0005(5)
C40 0.0153(6) 0.0147(6) 0.0130(6) -0.0042(5) -0.0015(5) -0.0001(5)
C041 0.0199(7) 0.0219(7) 0.0192(7) -0.0083(6) 0.0042(6) -0.0025(6)
C41 0.0167(6) 0.0158(6) 0.0122(6) -0.0041(5) -0.0006(5) -0.0016(5)
C42 0.0166(7) 0.0155(6) 0.0132(6) -0.0035(5) -0.0001(5) -0.0024(5)
C43 0.0161(6) 0.0142(6) 0.0152(6) -0.0032(5) 0.0000(5) -0.0027(5)
C44 0.0152(6) 0.0168(6) 0.0174(6) -0.0046(5) 0.0007(5) -0.0054(5)
C45 0.0162(7) 0.0165(6) 0.0190(6) -0.0038(5) -0.0014(5) -0.0057(5)
C46 0.0151(6) 0.0170(6) 0.0201(7) -0.0054(5) -0.0014(5) -0.0044(5)
C47 0.0151(6) 0.0170(6) 0.0191(6) -0.0051(5) -0.0040(5) -0.0039(5)
C48 0.0130(6) 0.0177(6) 0.0194(6) -0.0055(5) -0.0034(5) -0.0020(5)
C49 0.0154(6) 0.0173(6) 0.0161(6) -0.0040(5) -0.0035(5) -0.0019(5)
C50 0.0147(6) 0.0161(6) 0.0164(6) -0.0036(5) -0.0025(5) -0.0016(5)
C51 0.0164(6) 0.0165(6) 0.0143(6) -0.0032(5) -0.0016(5) -0.0024(5)
C52 0.0150(6) 0.0147(6) 0.0160(6) -0.0043(5) 0.0001(5) -0.0016(5)
C53 0.0169(7) 0.0149(6) 0.0153(6) -0.0034(5) 0.0013(5) -0.0035(5)
C54 0.0159(6) 0.0151(6) 0.0159(6) -0.0040(5) 0.0008(5) -0.0038(5)
C55 0.0150(6) 0.0161(6) 0.0164(6) -0.0045(5) 0.0014(5) -0.0044(5)
C56 0.0142(6) 0.0176(6) 0.0155(6) -0.0059(5) 0.0005(5) -0.0042(5)
C57 0.0135(6) 0.0186(6) 0.0163(6) -0.0065(5) -0.0002(5) -0.0038(5)
C58 0.0146(6) 0.0184(6) 0.0138(6) -0.0059(5) -0.0008(5) -0.0029(5)
C59 0.0146(6) 0.0184(6) 0.0131(6) -0.0056(5) -0.0018(5) -0.0024(5)
C60 0.0155(6) 0.0172(6) 0.0120(5) -0.0045(5) -0.0006(5) -0.0025(5)
C61 0.0157(6) 0.0182(6) 0.0129(6) -0.0055(5) 0.0002(5) -0.0024(5)
C62 0.0160(6) 0.0174(6) 0.0123(6) -0.0043(5) 0.0009(5) -0.0029(5)
C63 0.0171(7) 0.0149(6) 0.0143(6) -0.0034(5) 0.0023(5) -0.0048(5)
C64 0.0149(6) 0.0160(6) 0.0164(6) -0.0036(5) 0.0027(5) -0.0047(5)
C65 0.0153(6) 0.0171(6) 0.0169(6) -0.0043(5) 0.0030(5) -0.0049(5)
C66 0.0135(6) 0.0180(6) 0.0197(6) -0.0059(5) 0.0002(5) -0.0046(5)
C67 0.0120(6) 0.0175(6) 0.0188(6) -0.0063(5) 0.0004(5) -0.0034(5)
C68 0.0119(6) 0.0164(6) 0.0184(6) -0.0046(5) -0.0003(5) -0.0027(5)
C69 0.0135(6) 0.0154(6) 0.0169(6) -0.0044(5) -0.0003(5) -0.0017(5)
C70 0.0137(6) 0.0159(6) 0.0157(6) -0.0058(5) 0.0001(5) -0.0013(5)
C71 0.0143(6) 0.0140(6) 0.0158(6) -0.0049(5) 0.0006(5) -0.0016(5)
C72 0.0143(6) 0.0150(6) 0.0158(6) -0.0050(5) 0.0011(5) -0.0030(5)
C73 0.0149(6) 0.0186(6) 0.0149(6) -0.0057(5) 0.0006(5) -0.0029(5)
C74 0.0164(6) 0.0170(6) 0.0136(6) -0.0065(5) 0.0008(5) -0.0031(5)
C75 0.0163(6) 0.0177(6) 0.0138(6) -0.0068(5) -0.0001(5) -0.0026(5)
C76 0.0151(6) 0.0159(6) 0.0145(6) -0.0057(5) 0.0015(5) -0.0030(5)
C77 0.0155(6) 0.0162(6) 0.0144(6) -0.0047(5) 0.0018(5) -0.0031(5)
C78 0.0139(6) 0.0162(6) 0.0160(6) -0.0047(5) 0.0027(5) -0.0034(5)
C79 0.0133(6) 0.0171(6) 0.0157(6) -0.0049(5) 0.0015(5) -0.0031(5)
C80 0.0148(6) 0.0158(6) 0.0174(6) -0.0039(5) -0.0003(5) -0.0032(5)
C101 0.0281(9) 0.0221(7) 0.0155(6) -0.0074(6) -0.0052(6) -0.0008(7)
C161 0.0160(7) 0.0232(7) 0.0221(7) -0.0063(6) 0.0035(6) -0.0052(6)
C201 0.0189(7) 0.0181(6) 0.0161(6) -0.0068(5) -0.0009(5) 0.0003(6)
C231 0.0235(8) 0.0179(7) 0.0225(7) -0.0069(6) -0.0014(6) -0.0045(6)
C251 0.0233(8) 0.0211(7) 0.0242(7) -0.0092(6) -0.0063(6) -0.0042(6)
C341 0.0190(7) 0.0211(7) 0.0211(7) -0.0055(6) 0.0033(6) -0.0075(6)
C461 0.0179(7) 0.0199(7) 0.0260(8) -0.0061(6) -0.0020(6) -0.0060(6)
C531 0.0183(7) 0.0174(6) 0.0197(7) -0.0044(5) 0.0010(6) -0.0042(6)
C571 0.0180(7) 0.0236(7) 0.0239(7) -0.0093(6) -0.0004(6) -0.0061(6)
C621 0.0208(7) 0.0201(7) 0.0150(6) -0.0046(5) 0.0026(5) -0.0044(6)
C651 0.0154(7) 0.0211(7) 0.0227(7) -0.0031(6) 0.0038(6) -0.0057(6)
C681 0.0156(7) 0.0198(7) 0.0247(7) -0.0069(6) 0.0013(6) -0.0036(6)
C711 0.0178(7) 0.0167(6) 0.0181(6) -0.0059(5) 0.0013(5) -0.0022(5)
C741 0.0194(7) 0.0202(7) 0.0167(6) -0.0083(5) -0.0002(5) -0.0033(6)
F021 0.0434(7) 0.0305(6) 0.0233(5) -0.0101(4) 0.0157(5) -0.0156(5)
F022 0.0305(6) 0.0222(5) 0.0210(5) -0.0104(4) 0.0064(4) -0.0024(4)
F023 0.0379(7) 0.0404(6) 0.0130(4) -0.0087(4) -0.0016(4) 0.0054(5)
F041 0.0261(5) 0.0275(5) 0.0228(5) -0.0064(4) 0.0101(4) -0.0038(4)
F042 0.0166(5) 0.0308(5) 0.0239(5) -0.0098(4) 0.0016(4) 0.0012(4)
F043 0.0257(5) 0.0256(5) 0.0261(5) -0.0148(4) 0.0050(4) -0.0018(4)
F101 0.0325(6) 0.0482(7) 0.0225(5) -0.0205(5) -0.0022(5) 0.0055(6)
F102 0.0342(6) 0.0312(6) 0.0204(5) -0.0087(4) -0.0139(5) 0.0069(5)
F103 0.0640(10) 0.0419(7) 0.0252(6) -0.0136(5) -0.0068(6) -0.0272(7)
F161 0.0192(5) 0.0315(6) 0.0295(5) -0.0141(4) 0.0089(4) -0.0045(4)
F162 0.0167(5) 0.0286(5) 0.0315(5) -0.0102(4) 0.0005(4) -0.0070(4)
F163 0.0229(5) 0.0280(5) 0.0293(5) 0.0000(4) 0.0062(4) -0.0079(4)
F201 0.0212(5) 0.0240(5) 0.0258(5) -0.0099(4) 0.0061(4) -0.0002(4)
F202 0.0297(6) 0.0241(5) 0.0160(4) -0.0055(4) -0.0062(4) 0.0077(4)
F203 0.0276(5) 0.0188(4) 0.0264(5) -0.0104(4) -0.0007(4) -0.0031(4)
F231 0.0282(6) 0.0160(4) 0.0287(5) -0.0034(4) -0.0053(4) -0.0020(4)
F232 0.0403(7) 0.0212(5) 0.0265(5) -0.0125(4) -0.0023(5) -0.0073(5)
F233 0.0273(6) 0.0211(5) 0.0345(6) -0.0056(4) 0.0022(5) -0.0097(4)
F251 0.0322(6) 0.0295(5) 0.0292(5) -0.0188(5) -0.0013(5) -0.0071(5)
F252 0.0334(6) 0.0220(5) 0.0315(6) -0.0083(4) -0.0042(5) -0.0123(5)
F253 0.0286(6) 0.0272(5) 0.0327(6) -0.0124(5) -0.0137(5) -0.0045(5)
F341 0.0172(5) 0.0285(6) 0.0494(7) -0.0047(5) -0.0010(5) -0.0100(4)
F342 0.0302(6) 0.0246(5) 0.0258(5) -0.0120(4) 0.0082(4) -0.0131(4)
F343 0.0361(6) 0.0270(5) 0.0194(5) -0.0067(4) 0.0094(4) -0.0167(5)
F461 0.0297(6) 0.0293(6) 0.0379(6) -0.0160(5) -0.0016(5) -0.0139(5)
F462 0.0256(5) 0.0264(5) 0.0286(5) -0.0011(4) -0.0003(4) -0.0127(4)
F463 0.0157(5) 0.0261(5) 0.0404(6) -0.0056(5) -0.0045(4) -0.0049(4)
F531 0.0228(5) 0.0223(5) 0.0320(6) -0.0017(4) 0.0007(4) -0.0103(4)
F532 0.0376(7) 0.0170(5) 0.0345(6) -0.0079(4) 0.0128(5) -0.0028(5)
F533 0.0365(6) 0.0226(5) 0.0219(5) 0.0022(4) -0.0101(5) -0.0086(5)
F571 0.0315(6) 0.0326(6) 0.0359(6) -0.0071(5) -0.0018(5) -0.0190(5)
F572 0.0327(6) 0.0436(7) 0.0298(6) -0.0246(5) 0.0013(5) -0.0138(5)
F573 0.0178(5) 0.0338(6) 0.0386(6) -0.0124(5) -0.0107(5) -0.0017(4)
F621 0.0235(5) 0.0365(6) 0.0215(5) -0.0047(4) 0.0081(4) -0.0103(5)
F622 0.0298(6) 0.0220(5) 0.0160(4) -0.0001(4) -0.0012(4) -0.0016(4)
F623 0.0359(6) 0.0273(5) 0.0187(5) -0.0125(4) 0.0045(4) -0.0074(5)
F651 0.0261(6) 0.0247(5) 0.0344(6) 0.0058(5) 0.0087(5) -0.0054(5)
F652 0.0160(5) 0.0418(7) 0.0308(6) -0.0053(5) 0.0031(4) -0.0104(5)
F653 0.0322(6) 0.0400(7) 0.0357(6) -0.0210(5) 0.0192(5) -0.0167(5)
F681 0.0165(5) 0.0341(6) 0.0366(6) -0.0163(5) -0.0073(4) -0.0011(4)
F682 0.0194(5) 0.0320(6) 0.0447(7) -0.0010(5) 0.0132(5) -0.0051(5)
F683 0.0194(5) 0.0250(5) 0.0367(6) -0.0169(5) 0.0021(4) 0.0000(4)
F711 0.0613(9) 0.0279(6) 0.0200(5) -0.0130(4) -0.0062(5) 0.0078(6)
F712 0.0401(7) 0.0166(5) 0.0392(6) -0.0087(4) 0.0167(5) -0.0080(5)
F713 0.0162(5) 0.0304(6) 0.0647(9) -0.0257(6) 0.0027(5) 0.0003(4)
F741 0.0636(10) 0.0771(11) 0.0414(7) -0.0422(8) 0.0260(7) -0.0526(9)
F742 0.0745(10) 0.0263(6) 0.0165(5) -0.0081(4) -0.0075(6) -0.0021(6)
F743 0.0317(7) 0.0528(8) 0.0393(7) -0.0346(6) -0.0095(5) 0.0145(6)
N 0.0159(6) 0.0154(5) 0.0136(5) -0.0040(4) 0.0005(4) -0.0030(5)
Sc1 0.02446(15) 0.01767(12) 0.01200(11) -0.00349(10) 0.00086(10) -0.00635(11)
Sc3B 0.0259(13) 0.0180(4) 0.0166(5) -0.0087(4) 0.0027(7) -0.0048(6)
Sc2 0.01863(14) 0.01490(12) 0.01534(12) -0.00236(10) 0.00280(10) -0.00167(10)
Sc3A 0.0278(19) 0.0174(5) 0.0190(9) -0.0090(5) 0.0067(11) -0.0034(8)

loop_
_atom_type_symbol
_atom_type_description
_atom_type_scat_dispersion_real
_atom_type_scat_dispersion_imag
_atom_type_scat_source
C C -0.0020 0.0020 'International Tables Vol C Tables 4.2.6.8 and 6.1.1.4'
N N -0.0031 0.0040 'International Tables Vol C Tables 4.2.6.8 and 6.1.1.4'
Sc Sc 0.2139 0.4409 'International Tables Vol C Tables 4.2.6.8 and 6.1.1.4'
F F -0.0053 0.0125 'International Tables Vol C Tables 4.2.6.8 and 6.1.1.4'

loop_
_geom_angle_atom_site_label_1
_geom_angle_atom_site_label_2
_geom_angle_atom_site_label_3
_geom_angle
C9 C1 C5 121.11(15)
C9 C1 C2 124.85(14)
C5 C1 C2 110.72(14)
C12 C2 C1 109.88(14)
C12 C2 C3 111.67(13)
C1 C2 C3 99.03(12)
C12 C2 C021 109.54(13)
C1 C2 C021 115.08(13)
C3 C2 C021 111.32(14)
C15 C3 C4 124.11(14)
C15 C3 C2 122.59(14)
C4 C3 C2 110.59(13)
C18 C4 C3 110.10(12)
C18 C4 C5 109.30(13)
C3 C4 C5 98.20(12)
C18 C4 C041 110.78(13)
C3 C4 C041 113.17(13)
C5 C4 C041 114.64(13)
C6 C5 C1 120.14(15)
C6 C5 C4 124.85(14)
C1 C5 C4 111.98(14)
C5 C6 C7 119.05(14)
C5 C6 C20 119.38(15)
C7 C6 C20 119.34(14)
C6 C7 C8 120.38(15)
C6 C7 C23 125.08(13)
C8 C7 C23 111.01(14)
C9 C8 C7 120.76(15)
C9 C8 C25 124.71(14)
C7 C8 C25 111.58(14)
C1 C9 C8 118.40(14)
C1 C9 C10 119.73(15)
C8 C9 C10 119.30(15)
C9 C10 C11 109.59(14)
C9 C10 C27 109.99(13)
C11 C10 C27 101.01(13)
C9 C10 C101 114.19(13)
C11 C10 C101 111.82(13)
C27 C10 C101 109.44(14)
C12 C11 C29 121.24(15)
C12 C11 C10 125.80(14)
C29 C11 C10 109.17(15)
C12 C11 Sc1 68.26(8)
C29 C11 Sc1 71.47(8)
C10 C11 Sc1 114.80(10)
C11 C12 C13 117.72(14)
C11 C12 C2 119.29(15)
C13 C12 C2 120.36(15)
C11 C12 Sc1 80.49(9)
C13 C12 Sc1 64.77(8)
C2 C12 Sc1 109.31(9)
C14 C13 C12 117.82(14)
C14 C13 C31 106.86(13)
C12 C13 C31 121.75(15)
C14 C13 Sc1 81.16(9)
C12 C13 Sc1 80.48(9)
C31 C13 Sc1 71.19(9)
C33 C14 C13 108.59(14)
C33 C14 C15 122.87(14)
C13 C14 C15 121.55(14)
C33 C14 Sc1 79.68(9)
C13 C14 Sc1 64.47(9)
C15 C14 Sc1 97.71(10)
C3 C15 C14 120.86(15)
C3 C15 C16 121.96(14)
C14 C15 C16 116.04(14)
C15 C16 C17 109.56(13)
C15 C16 C35 113.55(13)
C17 C16 C35 101.51(12)
C15 C16 C161 108.52(13)
C17 C16 C161 113.12(13)
C35 C16 C161 110.54(13)
C37 C17 C18 121.78(15)
C37 C17 C16 108.37(13)
C18 C17 C16 123.85(14)
C19 C18 C17 117.20(14)
C19 C18 C4 119.55(14)
C17 C18 C4 120.36(14)
C18 C19 C39 120.90(14)
C18 C19 C20 124.91(13)
C39 C19 C20 109.72(13)
C6 C20 C19 110.23(13)
C6 C20 C21 109.80(13)
C19 C20 C21 100.94(12)
C6 C20 C201 111.87(12)
C19 C20 C201 111.25(13)
C21 C20 C201 112.25(13)
C22 C21 C40 121.30(14)
C22 C21 C20 125.64(13)
C40 C21 C20 109.18(13)
C22 C21 Sc2 67.85(8)
C40 C21 Sc2 71.89(8)
C20 C21 Sc2 114.64(9)
F021 C021 F023 107.71(15)
F021 C021 F022 108.02(15)
F023 C021 F022 107.89(14)
F021 C021 C2 110.77(14)
F023 C021 C2 110.89(15)
F022 C021 C2 111.42(13)
C21 C22 C43 118.05(14)
C21 C22 C23 119.41(14)
C43 C22 C23 120.24(14)
C21 C22 Sc2 81.13(9)
C43 C22 Sc2 64.91(8)
C23 C22 Sc2 109.61(10)
C22 C23 C24 111.66(13)
C22 C23 C7 109.52(13)
C24 C23 C7 99.05(12)
C22 C23 C231 108.63(13)
C24 C23 C231 111.82(13)
C7 C23 C231 115.94(13)
C45 C24 C25 124.04(14)
C45 C24 C23 122.43(14)
C25 C24 C23 110.51(13)
C26 C25 C24 110.07(13)
C26 C25 C8 109.33(13)
C24 C25 C8 98.64(12)
C26 C25 C251 111.38(13)
C24 C25 C251 113.44(13)
C8 C25 C251 113.30(13)
C27 C26 C47 116.90(14)
C27 C26 C25 119.68(15)
C47 C26 C25 120.48(14)
C26 C27 C28 121.39(15)
C26 C27 C10 125.13(14)
C28 C27 C10 109.34(14)
C49 C28 C27 121.71(15)
C49 C28 C29 120.88(14)
C27 C28 C29 109.58(14)
C30 C29 C11 122.41(15)
C30 C29 C28 121.63(14)
C11 C29 C28 107.94(14)
C30 C29 Sc1 66.73(8)
C11 C29 Sc1 76.63(9)
C28 C29 Sc1 101.85(9)
C29 C30 C51 116.48(15)
C29 C30 C31 117.55(14)
C51 C30 C31 116.10(14)
C29 C30 Sc1 80.40(9)
C51 C30 Sc1 90.86(9)
C31 C30 Sc1 67.57(8)
C30 C31 C32 117.56(14)
C30 C31 C13 119.02(14)
C32 C31 C13 107.20(14)
C30 C31 Sc1 76.71(9)
C32 C31 Sc1 81.14(9)
C13 C31 Sc1 71.47(9)
C33 C32 C31 107.96(14)
C33 C32 C53 123.69(14)
C31 C32 C53 126.22(14)
C33 C32 Sc1 79.74(9)
C31 C32 Sc1 64.11(8)
C53 C32 Sc1 108.93(10)
C32 C33 C14 109.35(14)
C32 C33 C34 123.89(14)
C14 C33 C34 125.51(14)
C32 C33 Sc1 68.73(9)
C14 C33 Sc1 68.51(9)
C34 C33 Sc1 118.98(10)
C35 C34 C33 106.92(12)
C35 C34 C55 107.87(13)
C33 C34 C55 105.95(13)
C35 C34 C341 113.22(13)
C33 C34 C341 111.28(13)
C55 C34 C341 111.21(13)
C36 C35 C34 123.44(14)
C36 C35 C16 110.15(14)
C34 C35 C16 124.49(13)
C35 C36 C37 108.90(13)
C35 C36 C57 125.73(14)
C37 C36 C57 123.09(13)
C17 C37 C38 121.84(14)
C17 C37 C36 109.49(14)
C38 C37 C36 120.30(14)
C37 C38 C39 116.22(13)
C37 C38 C59 117.45(14)
C39 C38 C59 118.71(14)
C38 C39 C19 121.90(14)
C38 C39 C40 120.81(13)
C19 C39 C40 109.43(13)
C41 C40 C21 122.13(14)
C41 C40 C39 121.60(14)
C21 C40 C39 107.95(13)
C41 C40 Sc2 66.32(8)
C21 C40 Sc2 76.34(9)
C39 C40 Sc2 102.08(9)
F042 C041 F041 107.48(14)
F042 C041 F043 107.45(14)
F041 C041 F043 107.16(13)
F042 C041 C4 111.55(13)
F041 C041 C4 111.94(13)
F043 C041 C4 111.04(14)
C40 C41 C60 116.37(14)
C40 C41 C42 117.94(13)
C60 C41 C42 115.98(14)
C40 C41 Sc2 81.09(9)
C60 C41 Sc2 90.69(9)
C42 C41 Sc2 67.37(8)
C63 C42 C41 118.04(14)
C63 C42 C43 107.25(13)
C41 C42 C43 118.69(13)
C63 C42 Sc2 81.14(9)
C41 C42 Sc2 76.84(9)
C43 C42 Sc2 71.55(8)
C44 C43 C22 117.59(13)
C44 C43 C42 106.97(13)
C22 C43 C42 121.54(14)
C44 C43 Sc2 80.99(9)
C22 C43 Sc2 80.22(9)
C42 C43 Sc2 71.15(8)
C64 C44 C43 108.58(13)
C64 C44 C45 122.75(14)
C43 C44 C45 121.78(14)
C64 C44 Sc2 79.85(9)
C43 C44 Sc2 64.65(9)
C45 C44 Sc2 97.57(10)
C24 C45 C44 120.87(15)
C24 C45 C46 122.08(14)
C44 C45 C46 116.03(14)
C45 C46 C47 109.33(13)
C45 C46 C461 107.63(13)
C47 C46 C461 113.25(13)
C45 C46 C66 113.64(13)
C47 C46 C66 101.59(12)
C461 C46 C66 111.44(13)
C48 C47 C26 121.64(15)
C48 C47 C46 108.36(14)
C26 C47 C46 123.86(14)
C47 C48 C49 122.02(15)
C47 C48 C67 109.55(14)
C49 C48 C67 120.19(14)
C48 C49 C28 116.16(14)
C48 C49 C50 117.75(14)
C28 C49 C50 118.64(15)
C69 C50 C51 107.93(14)
C69 C50 C49 124.15(15)
C51 C50 C49 119.60(14)
C52 C51 C30 125.07(15)
C52 C51 C50 107.33(13)
C30 C51 C50 122.49(14)
C52 C51 Sc1 90.81(9)
C30 C51 Sc1 58.57(8)
C50 C51 Sc1 103.01(10)
C70 C52 C51 108.57(14)
C70 C52 C53 126.21(14)
C51 C52 C53 122.63(14)
C52 C53 C54 103.81(12)
C52 C53 C32 105.92(12)
C54 C53 C32 108.19(13)
C52 C53 C531 114.18(13)
C54 C53 C531 115.29(13)
C32 C53 C531 108.89(13)
C55 C54 C72 108.28(13)
C55 C54 C53 122.68(14)
C72 C54 C53 126.84(14)
C55 C54 Sc3A 89.8(2)
C72 C54 Sc3A 56.39(9)
C53 C54 Sc3A 106.8(2)
C55 C54 Sc3B 80.97(17)
C72 C54 Sc3B 57.22(9)
C53 C54 Sc3B 114.36(15)
Sc3A C54 Sc3B 9.38(8)
C56 C55 C54 109.05(14)
C56 C55 C34 125.29(14)
C54 C55 C34 124.90(14)
C55 C56 C73 108.31(14)
C55 C56 C57 121.60(14)
C73 C56 C57 128.11(14)
C55 C56 Sc3B 88.51(13)
C73 C56 Sc3B 58.49(11)
C57 C56 Sc3B 107.09(16)
C58 C57 C56 105.45(13)
C58 C57 C36 108.56(12)
C56 C57 C36 107.78(12)
C58 C57 C571 112.58(13)
C56 C57 C571 113.93(13)
C36 C57 C571 108.33(13)
C59 C58 C75 108.84(14)
C59 C58 C57 122.99(14)
C75 C58 C57 123.57(14)
C58 C59 C60 107.97(14)
C58 C59 C38 123.95(14)
C60 C59 C38 119.16(14)
C61 C60 C41 124.61(14)
C61 C60 C59 107.17(13)
C41 C60 C59 122.99(14)
C61 C60 Sc2 89.30(9)
C41 C60 Sc2 58.72(8)
C59 C60 Sc2 104.21(9)
C75 C61 C60 108.67(14)
C75 C61 C62 126.60(14)
C60 C61 C62 123.05(14)
C61 C62 C77 103.58(12)
C61 C62 C63 105.36(12)
C77 C62 C63 108.68(12)
C61 C62 C621 113.78(13)
C77 C62 C621 115.15(13)
C63 C62 C621 109.68(13)
C64 C63 C42 108.28(13)
C64 C63 C62 123.35(14)
C42 C63 C62 126.12(14)
C64 C63 Sc2 79.95(9)
C42 C63 Sc2 64.19(8)
C62 C63 Sc2 108.38(9)
C63 C64 C44 108.87(14)
C63 C64 C65 124.09(14)
C44 C64 C65 125.74(14)
C63 C64 Sc2 68.49(9)
C44 C64 Sc2 68.18(9)
C65 C64 Sc2 119.18(10)
C66 C65 C64 106.53(13)
C66 C65 C78 107.64(13)
C64 C65 C78 105.67(13)
C66 C65 C651 112.94(13)
C64 C65 C651 112.07(13)
C78 C65 C651 111.56(13)
C67 C66 C65 123.32(14)
C67 C66 C46 109.95(14)
C65 C66 C46 124.61(13)
C66 C67 C48 109.15(14)
C66 C67 C68 125.94(14)
C48 C67 C68 122.79(14)
C69 C68 C79 105.57(12)
C69 C68 C67 108.99(13)
C79 C68 C67 107.89(12)
C69 C68 C681 111.56(13)
C79 C68 C681 115.29(13)
C67 C68 C681 107.36(13)
C50 C69 C70 109.17(14)
C50 C69 C68 122.46(14)
C70 C69 C68 124.29(13)
C52 C70 C69 107.00(13)
C52 C70 C71 124.69(14)
C69 C70 C71 125.96(14)
C52 C70 Sc3A 96.27(11)
C69 C70 Sc3A 94.03(18)
C71 C70 Sc3A 67.78(13)
C72 C71 C711 111.98(13)
C72 C71 C70 105.77(12)
C711 C71 C70 114.28(12)
C72 C71 C80 107.15(12)
C711 C71 C80 111.73(13)
C70 C71 C80 105.39(12)
C72 C71 Sc3A 65.0(2)
C711 C71 Sc3A 168.1(2)
C70 C71 Sc3A 77.3(2)
C80 C71 Sc3A 60.55(9)
C72 C71 Sc3B 58.33(12)
C711 C71 Sc3B 161.30(15)
C70 C71 Sc3B 84.36(13)
C80 C71 Sc3B 61.60(8)
Sc3A C71 Sc3B 8.23(13)
C54 C72 C73 107.05(13)
C54 C72 C71 122.60(13)
C73 C72 C71 124.79(13)
C54 C72 Sc3A 92.67(10)
C73 C72 Sc3A 77.2(3)
C71 C72 Sc3A 77.9(2)
C54 C72 Sc3B 91.96(10)
C73 C72 Sc3B 66.72(18)
C71 C72 Sc3B 87.71(18)
Sc3A C72 Sc3B 11.19(10)
C56 C73 C72 107.30(13)
C56 C73 C74 121.80(14)
C72 C73 C74 124.86(14)
C56 C73 Sc3B 88.20(16)
C72 C73 Sc3B 76.60(19)
C74 C73 Sc3B 81.17(10)
C56 C73 Sc3A 94.70(16)
C72 C73 Sc3A 67.7(2)
C74 C73 Sc3A 83.90(12)
Sc3B C73 Sc3A 9.76(5)
C73 C74 C75 105.22(12)
C73 C74 C76 107.38(12)
C75 C74 C76 105.25(12)
C73 C74 C741 111.68(13)
C75 C74 C741 113.48(12)
C76 C74 C741 113.23(13)
C73 C74 Sc3B 61.21(8)
C75 C74 Sc3B 76.18(16)
C76 C74 Sc3B 65.00(15)
C741 C74 Sc3B 169.89(16)
C73 C74 Sc3A 62.12(9)
C75 C74 Sc3A 83.44(17)
C76 C74 Sc3A 58.27(16)
C741 C74 Sc3A 163.05(19)
Sc3B C74 Sc3A 8.37(4)
C61 C75 C58 107.34(13)
C61 C75 C74 124.43(14)
C58 C75 C74 126.41(14)
C61 C75 Sc3B 95.42(10)
C58 C75 Sc3B 95.75(14)
C74 C75 Sc3B 68.58(11)
C77 C76 C80 106.92(13)
C77 C76 C74 122.92(13)
C80 C76 C74 124.35(13)
C77 C76 Sc3B 92.62(10)
C80 C76 Sc3B 76.9(2)
C74 C76 Sc3B 77.70(18)
C77 C76 Sc3A 92.05(10)
C80 C76 Sc3A 66.3(3)
C74 C76 Sc3A 87.4(3)
Sc3B C76 Sc3A 11.22(9)
C78 C77 C76 108.48(13)
C78 C77 C62 122.74(14)
C76 C77 C62 126.53(14)
C78 C77 Sc3B 90.26(17)
C76 C77 Sc3B 56.37(8)
C62 C77 Sc3B 106.22(17)
C78 C77 Sc3A 81.5(2)
C76 C77 Sc3A 57.00(10)
C62 C77 Sc3A 113.9(2)
Sc3B C77 Sc3A 9.38(8)
C79 C78 C77 108.78(14)
C79 C78 C65 125.46(14)
C77 C78 C65 124.89(14)
C78 C79 C80 108.59(13)
C78 C79 C68 121.51(14)
C80 C79 C68 127.64(14)
C78 C79 Sc3A 88.87(16)
C80 C79 Sc3A 57.74(12)
C68 C79 Sc3A 106.6(2)
C79 C80 C76 107.23(13)
C79 C80 C71 122.51(13)
C76 C80 C71 124.88(14)
C79 C80 Sc3A 88.9(2)
C76 C80 Sc3A 76.8(3)
C71 C80 Sc3A 81.63(12)
C79 C80 Sc3B 95.25(13)
C76 C80 Sc3B 67.93(15)
C71 C80 Sc3B 84.38(10)
Sc3A C80 Sc3B 9.66(15)
F101 C101 F103 108.36(15)
F101 C101 F102 107.88(15)
F103 C101 F102 107.84(16)
F101 C101 C10 112.20(15)
F103 C101 C10 110.57(14)
F102 C101 C10 109.86(13)
F162 C161 F161 108.10(14)
F162 C161 F163 107.71(14)
F161 C161 F163 107.50(14)
F162 C161 C16 111.75(14)
F161 C161 C16 111.16(14)
F163 C161 C16 110.45(14)
F203 C201 F201 107.61(13)
F203 C201 F202 108.21(14)
F201 C201 F202 108.13(14)
F203 C201 C20 111.62(13)
F201 C201 C20 110.47(13)
F202 C201 C20 110.66(12)
F231 C231 F233 106.96(14)
F231 C231 F232 107.69(14)
F233 C231 F232 108.78(14)
F231 C231 C23 111.47(14)
F233 C231 C23 110.19(14)
F232 C231 C23 111.59(14)
F252 C251 F253 107.14(15)
F252 C251 F251 107.39(14)
F253 C251 F251 108.01(14)
F252 C251 C25 112.02(14)
F253 C251 C25 110.78(13)
F251 C251 C25 111.30(15)
F342 C341 F341 106.91(14)
F342 C341 F343 107.99(14)
F341 C341 F343 107.03(14)
F342 C341 C34 111.57(13)
F341 C341 C34 112.15(14)
F343 C341 C34 110.94(13)
F463 C461 F461 107.82(14)
F463 C461 F462 107.58(15)
F461 C461 F462 107.86(14)
F463 C461 C46 112.23(14)
F461 C461 C46 110.94(15)
F462 C461 C46 110.24(13)
F532 C531 F531 107.98(14)
F532 C531 F533 107.53(14)
F531 C531 F533 106.96(14)
F532 C531 C53 113.26(13)
F531 C531 C53 111.29(13)
F533 C531 C53 109.55(13)
F572 C571 F571 108.18(14)
F572 C571 F573 107.74(15)
F571 C571 F573 107.60(15)
F572 C571 C57 112.00(14)
F571 C571 C57 111.24(14)
F573 C571 C57 109.91(14)
F623 C621 F621 108.09(14)
F623 C621 F622 107.63(13)
F621 C621 F622 107.64(14)
F623 C621 C62 112.40(13)
F621 C621 C62 110.91(13)
F622 C621 C62 110.00(13)
F653 C651 F652 107.45(14)
F653 C651 F651 107.44(15)
F652 C651 F651 107.16(14)
F653 C651 C65 111.95(14)
F652 C651 C65 111.57(14)
F651 C651 C65 111.03(14)
F683 C681 F682 108.14(14)
F683 C681 F681 106.93(14)
F682 C681 F681 107.82(14)
F683 C681 C68 112.92(14)
F682 C681 C68 111.64(14)
F681 C681 C68 109.16(14)
F713 C711 F712 106.66(14)
F713 C711 F711 108.04(15)
F712 C711 F711 107.56(14)
F713 C711 C71 111.18(13)
F712 C711 C71 112.13(13)
F711 C711 C71 111.05(13)
F743 C741 F741 107.52(16)
F743 C741 F742 107.60(15)
F741 C741 F742 106.97(15)
F743 C741 C74 111.05(13)
F741 C741 C74 111.77(14)
F742 C741 C74 111.69(13)
Sc2 N Sc1 150.52(7)
Sc2 N Sc3B 102.11(11)
Sc1 N Sc3B 107.25(11)
Sc2 N Sc3A 107.07(14)
Sc1 N Sc3A 102.18(15)
Sc3B N Sc3A 13.01(11)
N Sc1 C31 156.92(6)
N Sc1 C13 159.34(6)
C31 Sc1 C13 37.34(6)
N Sc1 C30 136.16(6)
C31 Sc1 C30 35.72(6)
C13 Sc1 C30 64.45(6)
N Sc1 C12 139.09(5)
C31 Sc1 C12 63.99(5)
C13 Sc1 C12 34.76(6)
C30 Sc1 C12 73.23(5)
N Sc1 C14 127.39(6)
C31 Sc1 C14 57.87(6)
C13 Sc1 C14 34.37(5)
C30 Sc1 C14 92.70(6)
C12 Sc1 C14 58.96(5)
N Sc1 C32 125.38(5)
C31 Sc1 C32 34.74(5)
C13 Sc1 C32 58.26(5)
C30 Sc1 C32 60.34(5)
C12 Sc1 C32 92.29(5)
C14 Sc1 C32 54.78(5)
N Sc1 C29 126.80(6)
C31 Sc1 C29 60.06(6)
C13 Sc1 C29 70.27(6)
C30 Sc1 C29 32.87(5)
C12 Sc1 C29 58.15(5)
C14 Sc1 C29 104.61(5)
C32 Sc1 C29 91.48(5)
N Sc1 C11 128.33(5)
C31 Sc1 C11 70.45(5)
C13 Sc1 C11 58.34(6)
C30 Sc1 C11 59.22(5)
C12 Sc1 C11 31.25(5)
C14 Sc1 C11 88.90(5)
C32 Sc1 C11 105.05(5)
C29 Sc1 C11 31.91(5)
N Sc1 C33 115.36(5)
C31 Sc1 C33 55.23(5)
C13 Sc1 C33 55.34(5)
C30 Sc1 C33 88.60(5)
C12 Sc1 C33 87.65(5)
C14 Sc1 C33 31.81(5)
C32 Sc1 C33 31.54(5)
C29 Sc1 C33 114.96(5)
C11 Sc1 C33 113.55(5)
N Sc1 C51 108.01(5)
C31 Sc1 C51 55.97(5)
C13 Sc1 C51 91.58(5)
C30 Sc1 C51 30.57(5)
C12 Sc1 C51 103.62(5)
C14 Sc1 C51 111.61(5)
C32 Sc1 C51 61.77(5)
C29 Sc1 C51 53.20(5)
C11 Sc1 C51 84.67(5)
C33 Sc1 C51 93.16(5)
N Sc1 Sc3A 38.99(9)
C31 Sc1 Sc3A 117.93(9)
C13 Sc1 Sc3A 146.85(7)
C30 Sc1 Sc3A 108.30(18)
C12 Sc1 Sc3A 178.08(9)
C14 Sc1 Sc3A 121.77(16)
C32 Sc1 Sc3A 89.50(5)
C29 Sc1 Sc3A 122.5(2)
C11 Sc1 Sc3A 148.55(18)
C33 Sc1 Sc3A 93.52(12)
C51 Sc1 Sc3A 77.86(18)
N Sc3B C73 149.9(3)
N Sc3B C76 140.89(11)
C73 Sc3B C76 66.67(7)
N Sc3B C72 138.84(15)
C73 Sc3B C72 36.69(6)
C76 Sc3B C72 76.27(8)
N Sc3B C80 132.5(3)
C73 Sc3B C80 76.11(9)
C76 Sc3B C80 35.21(8)
C72 Sc3B C80 62.60(12)
N Sc3B C74 151.6(3)
C73 Sc3B C74 37.62(7)
C76 Sc3B C74 37.30(6)
C72 Sc3B C74 66.12(6)
C80 Sc3B C74 64.85(7)
N Sc3B C56 116.7(2)
C73 Sc3B C56 33.31(9)
C76 Sc3B C56 96.87(13)
C72 Sc3B C56 55.43(8)
C80 Sc3B C56 109.01(7)
C74 Sc3B C56 61.22(12)
N Sc3B C75 116.6(3)
C73 Sc3B C75 60.62(14)
C76 Sc3B C75 59.67(10)
C72 Sc3B C75 96.36(13)
C80 Sc3B C75 94.21(7)
C74 Sc3B C75 35.24(8)
C56 Sc3B C75 63.77(16)
N Sc3B C71 132.8(3)
C73 Sc3B C71 63.13(9)
C76 Sc3B C71 62.33(11)
C72 Sc3B C71 33.96(9)
C80 Sc3B C71 34.02(9)
C74 Sc3B C71 74.93(8)
C56 Sc3B C71 88.91(6)
C75 Sc3B C71 110.16(7)
N Sc3B C77 110.19(8)
C73 Sc3B C77 94.95(8)
C76 Sc3B C77 31.01(5)
C72 Sc3B C77 106.66(10)
C80 Sc3B C77 52.07(7)
C74 Sc3B C77 59.27(6)
C56 Sc3B C77 119.54(16)
C75 Sc3B C77 62.19(8)
C71 Sc3B C77 85.71(13)
N Sc3B C54 109.78(8)
C73 Sc3B C54 53.45(6)
C76 Sc3B C54 107.04(9)
C72 Sc3B C54 30.81(5)
C80 Sc3B C54 89.50(14)
C74 Sc3B C54 90.31(7)
C56 Sc3B C54 50.04(6)
C75 Sc3B C54 110.64(16)
C71 Sc3B C54 56.06(9)
C77 Sc3B C54 137.42(12)
N Sc3B Sc2 38.90(6)
C73 Sc3B Sc2 143.6(3)
C76 Sc3B Sc2 106.43(7)
C72 Sc3B Sc2 177.22(12)
C80 Sc3B Sc2 119.98(12)
C74 Sc3B Sc2 115.59(17)
C56 Sc3B Sc2 123.1(3)
C75 Sc3B Sc2 84.60(14)
C71 Sc3B Sc2 147.9(2)
C77 Sc3B Sc2 76.09(5)
C54 Sc3B Sc2 146.45(8)
N Sc2 C42 156.93(6)
N Sc2 C43 160.00(6)
C42 Sc2 C43 37.30(5)
N Sc2 C41 135.66(6)
C42 Sc2 C41 35.79(6)
C43 Sc2 C41 64.32(5)
N Sc2 C22 139.04(5)
C42 Sc2 C22 64.03(5)
C43 Sc2 C22 34.87(5)
C41 Sc2 C22 72.95(5)
N Sc2 C44 128.11(6)
C42 Sc2 C44 57.91(5)
C43 Sc2 C44 34.37(5)
C41 Sc2 C44 92.74(5)
C22 Sc2 C44 59.01(5)
N Sc2 C63 125.77(5)
C42 Sc2 C63 34.67(5)
C43 Sc2 C63 58.18(5)
C41 Sc2 C63 60.50(5)
C22 Sc2 C63 92.31(5)
C44 Sc2 C63 54.87(5)
N Sc2 C40 126.29(6)
C42 Sc2 C40 59.93(5)
C43 Sc2 C40 70.02(5)
C41 Sc2 C40 32.59(5)
C22 Sc2 C40 57.83(5)
C44 Sc2 C40 104.36(5)
C63 Sc2 C40 91.33(5)
N Sc2 C64 115.95(5)
C42 Sc2 C64 55.25(5)
C43 Sc2 C64 55.40(5)
C41 Sc2 C64 88.77(5)
C22 Sc2 C64 87.83(5)
C44 Sc2 C64 31.97(5)
C63 Sc2 C64 31.56(5)
C40 Sc2 C64 114.84(5)
N Sc2 C21 127.97(5)
C42 Sc2 C21 70.35(5)
C43 Sc2 C21 58.21(5)
C41 Sc2 C21 58.90(5)
C22 Sc2 C21 31.01(5)
C44 Sc2 C21 88.71(5)
C63 Sc2 C21 104.87(5)
C40 Sc2 C21 31.78(5)
C64 Sc2 C21 113.47(5)
N Sc2 C60 107.59(5)
C42 Sc2 C60 56.05(5)
C43 Sc2 C60 91.53(5)
C41 Sc2 C60 30.60(5)
C22 Sc2 C60 103.33(5)
C44 Sc2 C60 111.87(5)
C63 Sc2 C60 62.06(5)
C40 Sc2 C60 52.95(5)
C64 Sc2 C60 93.48(5)
C21 Sc2 C60 84.33(5)
N Sc2 Sc3B 38.99(6)
C42 Sc2 Sc3B 117.94(6)
C43 Sc2 Sc3B 147.11(6)
C41 Sc2 Sc3B 108.25(12)
C22 Sc2 Sc3B 177.94(5)
C44 Sc2 Sc3B 122.30(11)
C63 Sc2 Sc3B 89.74(4)
C40 Sc2 Sc3B 122.28(14)
C64 Sc2 Sc3B 93.86(8)
C21 Sc2 Sc3B 148.18(13)
C60 Sc2 Sc3B 77.77(12)
N Sc3A C80 150.0(4)
N Sc3A C72 140.63(16)
C80 Sc3A C72 66.73(9)
N Sc3A C76 138.9(2)
C80 Sc3A C76 36.89(6)
C72 Sc3A C76 76.46(10)
N Sc3A C73 132.4(5)
C80 Sc3A C73 76.28(11)
C72 Sc3A C73 35.14(9)
C76 Sc3A C73 62.82(16)
N Sc3A C71 151.4(5)
C80 Sc3A C71 37.82(10)
C72 Sc3A C71 37.06(7)
C76 Sc3A C71 66.39(8)
C73 Sc3A C71 64.66(7)
N Sc3A C79 116.7(3)
C80 Sc3A C79 33.33(12)
C72 Sc3A C79 96.99(19)
C76 Sc3A C79 55.50(10)
C73 Sc3A C79 109.19(8)
C71 Sc3A C79 61.58(17)
N Sc3A C70 116.7(4)
C80 Sc3A C70 60.5(2)
C72 Sc3A C70 59.22(14)
C76 Sc3A C70 96.3(2)
C73 Sc3A C70 93.71(9)
C71 Sc3A C70 34.94(12)
C79 Sc3A C70 64.0(2)
N Sc3A C74 132.7(5)
C80 Sc3A C74 63.57(12)
C72 Sc3A C74 62.35(15)
C76 Sc3A C74 34.32(11)
C73 Sc3A C74 33.98(11)
C71 Sc3A C74 75.08(9)
C79 Sc3A C74 89.32(7)
C70 Sc3A C74 110.00(8)
N Sc3A C54 110.01(10)
C80 Sc3A C54 94.86(10)
C72 Sc3A C54 30.94(6)
C76 Sc3A C54 106.80(13)
C73 Sc3A C54 52.02(9)
C71 Sc3A C54 58.89(7)
C79 Sc3A C54 119.5(2)
C70 Sc3A C54 61.68(11)
C74 Sc3A C54 85.63(17)
N Sc3A C77 109.78(11)
C80 Sc3A C77 53.66(6)
C72 Sc3A C77 107.36(11)
C76 Sc3A C77 30.95(6)
C73 Sc3A C77 89.92(19)
C71 Sc3A C77 90.69(10)
C79 Sc3A C77 49.99(7)
C70 Sc3A C77 110.8(2)
C74 Sc3A C77 56.57(11)
C54 Sc3A C77 137.70(15)
N Sc3A Sc1 38.83(8)
C80 Sc3A Sc1 143.1(4)
C72 Sc3A Sc1 106.35(9)
C76 Sc3A Sc1 177.0(2)
C73 Sc3A Sc1 120.03(17)
C71 Sc3A Sc1 115.2(2)
C79 Sc3A Sc1 122.7(4)
C70 Sc3A Sc1 84.4(2)
C74 Sc3A Sc1 147.9(3)
C54 Sc3A Sc1 76.09(6)
C77 Sc3A Sc1 146.18(11)

loop_
_geom_bond_atom_site_label_1
_geom_bond_atom_site_label_2
_geom_bond_distance
C1 C9 1.398(2)
C1 C5 1.404(2)
C1 C2 1.538(2)
C2 C12 1.524(2)
C2 C3 1.538(2)
C2 C021 1.560(2)
C3 C15 1.353(2)
C3 C4 1.533(2)
C4 C18 1.525(2)
C4 C5 1.541(2)
C4 C041 1.572(2)
C5 C6 1.400(2)
C6 C7 1.400(2)
C6 C20 1.516(2)
C7 C8 1.405(2)
C7 C23 1.539(2)
C8 C9 1.402(2)
C8 C25 1.542(2)
C9 C10 1.523(2)
C10 C11 1.530(2)
C10 C27 1.533(2)
C10 C101 1.549(2)
C11 C12 1.391(2)
C11 C29 1.437(2)
C11 Sc1 2.6444(15)
C12 C13 1.440(2)
C12 Sc1 2.4906(15)
C13 C14 1.429(2)
C13 C31 1.461(2)
C13 Sc1 2.2844(16)
C14 C33 1.417(2)
C14 C15 1.449(2)
C14 Sc1 2.5015(16)
C15 C16 1.516(2)
C16 C17 1.519(2)
C16 C35 1.542(2)
C16 C161 1.542(2)
C17 C37 1.392(2)
C17 C18 1.404(2)
C18 C19 1.394(2)
C19 C39 1.411(2)
C19 C20 1.534(2)
C20 C21 1.536(2)
C20 C201 1.545(2)
C21 C22 1.382(2)
C21 C40 1.437(2)
C21 Sc2 2.6509(15)
C021 F021 1.321(2)
C021 F023 1.333(2)
C021 F022 1.333(2)
C22 C43 1.442(2)
C22 C23 1.528(2)
C22 Sc2 2.4850(15)
C23 C24 1.539(2)
C23 C231 1.561(2)
C24 C45 1.354(2)
C24 C25 1.532(2)
C25 C26 1.524(2)
C25 C251 1.572(2)
C26 C27 1.388(2)
C26 C47 1.405(2)
C27 C28 1.413(2)
C28 C49 1.406(2)
C28 C29 1.448(2)
C29 C30 1.418(2)
C29 Sc1 2.5771(16)
C30 C51 1.431(2)
C30 C31 1.440(2)
C30 Sc1 2.4011(16)
C31 C32 1.445(2)
C31 Sc1 2.2806(15)
C32 C33 1.406(2)
C32 C53 1.526(2)
C32 Sc1 2.5047(16)
C33 C34 1.514(2)
C33 Sc1 2.6449(16)
C34 C35 1.510(2)
C34 C55 1.516(2)
C34 C341 1.561(2)
C35 C36 1.344(2)
C36 C37 1.470(2)
C36 C57 1.533(2)
C37 C38 1.403(2)
C38 C39 1.410(2)
C38 C59 1.435(2)
C39 C40 1.455(2)
C40 C41 1.414(2)
C40 Sc2 2.5929(15)
C041 F042 1.329(2)
C041 F041 1.332(2)
C041 F043 1.340(2)
C41 C60 1.432(2)
C41 C42 1.444(2)
C41 Sc2 2.4035(15)
C42 C63 1.440(2)
C42 C43 1.459(2)
C42 Sc2 2.2784(15)
C43 C44 1.427(2)
C43 Sc2 2.2837(15)
C44 C64 1.423(2)
C44 C45 1.451(2)
C44 Sc2 2.4959(16)
C45 C46 1.514(2)
C46 C47 1.518(2)
C46 C461 1.544(2)
C46 C66 1.548(2)
C47 C48 1.395(2)
C48 C49 1.401(2)
C48 C67 1.468(2)
C49 C50 1.435(2)
C50 C69 1.397(2)
C50 C51 1.433(2)
C51 C52 1.427(2)
C51 Sc1 2.8137(16)
C52 C70 1.416(2)
C52 C53 1.498(2)
C53 C54 1.526(2)
C53 C531 1.541(2)
C54 C55 1.404(2)
C54 C72 1.429(2)
C54 Sc3A 2.777(3)
C54 Sc3B 2.789(2)
C55 C56 1.401(2)
C56 C73 1.427(2)
C56 C57 1.517(2)
C56 Sc3B 2.597(5)
C57 C58 1.507(2)
C57 C571 1.540(2)
C58 C59 1.403(2)
C58 C75 1.427(2)
C59 C60 1.435(2)
C60 C61 1.425(2)
C60 Sc2 2.8122(15)
C61 C75 1.414(2)
C61 C62 1.502(2)
C62 C77 1.518(2)
C62 C63 1.530(2)
C62 C621 1.539(2)
C63 C64 1.407(2)
C63 Sc2 2.5006(15)
C64 C65 1.518(2)
C64 Sc2 2.6466(16)
C65 C66 1.512(2)
C65 C78 1.525(2)
C65 C651 1.571(2)
C66 C67 1.344(2)
C67 C68 1.535(2)
C68 C69 1.510(2)
C68 C79 1.512(2)
C68 C681 1.537(2)
C69 C70 1.430(2)
C70 C71 1.545(2)
C70 Sc3A 2.632(9)
C71 C72 1.540(2)
C71 C711 1.540(2)
C71 C80 1.548(2)
C71 Sc3A 2.498(5)
C71 Sc3B 2.754(6)
C72 C73 1.441(2)
C72 Sc3A 2.316(3)
C72 Sc3B 2.346(3)
C73 C74 1.543(2)
C73 Sc3B 2.215(3)
C73 Sc3A 2.440(7)
C74 C75 1.548(2)
C74 C76 1.549(2)
C74 C741 1.552(2)
C74 Sc3B 2.498(4)
C74 Sc3A 2.745(8)
C75 Sc3B 2.605(6)
C76 C77 1.434(2)
C76 C80 1.441(2)
C76 Sc3B 2.317(2)
C76 Sc3A 2.337(3)
C77 C78 1.405(2)
C77 Sc3B 2.780(2)
C77 Sc3A 2.785(3)
C78 C79 1.402(2)
C79 C80 1.429(2)
C79 Sc3A 2.600(8)
C80 Sc3A 2.199(5)
C80 Sc3B 2.434(5)
C101 F101 1.323(2)
C101 F103 1.325(2)
C101 F102 1.331(2)
C161 F162 1.325(2)
C161 F161 1.338(2)
C161 F163 1.344(2)
C201 F203 1.3293(19)
C201 F201 1.330(2)
C201 F202 1.3310(18)
C231 F231 1.332(2)
C231 F233 1.332(2)
C231 F232 1.334(2)
C251 F252 1.331(2)
C251 F253 1.333(2)
C251 F251 1.338(2)
C341 F342 1.327(2)
C341 F341 1.332(2)
C341 F343 1.342(2)
C461 F463 1.328(2)
C461 F461 1.334(2)
C461 F462 1.341(2)
C531 F532 1.320(2)
C531 F531 1.332(2)
C531 F533 1.3445(19)
C571 F572 1.326(2)
C571 F571 1.336(2)
C571 F573 1.340(2)
C621 F623 1.3256(19)
C621 F621 1.333(2)
C621 F622 1.3448(19)
C651 F653 1.325(2)
C651 F652 1.328(2)
C651 F651 1.337(2)
C681 F683 1.322(2)
C681 F682 1.332(2)
C681 F681 1.346(2)
C711 F713 1.324(2)
C711 F712 1.324(2)
C711 F711 1.3261(19)
C741 F743 1.318(2)
C741 F741 1.318(2)
C741 F742 1.320(2)
N Sc2 2.0027(13)
N Sc1 2.0057(13)
N Sc3B 2.0067(18)
N Sc3A 2.013(2)
Sc1 Sc3A 3.127(3)
Sc3B Sc2 3.118(2)
